data_7105599
loop_
_publ_author_name
'Atwood, Jerry L.'
'Brechin, Euan K.'
'Dalgarno, Scott J.'
'Inglis, Ross'
'Jones, Leigh F.'
'Mossine, Andrew'
'Paterson, Martin J.'
'Power, Nicholas P.'
'Teat, Simon J.'

_publ_section_title
;
 Magnetism in metal--organic capsules
;
_journal_issue 20
_journal_name_full 'Chemical Communications'
_journal_page_first 3484
_journal_paper_doi 10.1039/c002247k
_journal_volume 46
_journal_year 2010
_chemical_formula_sum 'C161 H155 N19 Ni8 O24'
_chemical_formula_weight 3209.72
_chemical_name_systematic
;
?
;
_space_group_IT_number 70
_symmetry_cell_setting orthorhombic
_symmetry_space_group_name_Hall '-F 2uv 2vw'
_symmetry_space_group_name_H-M 'F d d d :2'
_atom_sites_solution_hydrogens geom
_atom_sites_solution_primary direct
_atom_sites_solution_secondary difmap
_audit_creation_method SHELXL-97
_cell_angle_alpha 90.00
_cell_angle_beta 90.00
_cell_angle_gamma 90.00
_cell_formula_units_Z 8
_cell_length_a 19.7468(9)
_cell_length_b 27.6774(13)
_cell_length_c 53.647(3)
_cell_measurement_temperature 100(2)
_cell_volume 29320(3)
_computing_cell_refinement 'Bruker SAINTv7.34a'
_computing_data_collection 'Bruker APEX 2'
_computing_data_reduction 'Bruker SAINTv7.34a'
_computing_molecular_graphics 'X-Seed v2.0 (Barbour, 2005)'
_computing_publication_material 'local program'
_computing_structure_refinement 'SHELXL-97 (Sheldrick, 1997)'
_computing_structure_solution 'SHELXS-97 (Sheldrick, 1990)'
_diffrn_ambient_temperature 100(2)
_diffrn_measured_fraction_theta_full 0.999
_diffrn_measured_fraction_theta_max 0.999
_diffrn_measurement_device_type 'Bruker APEX II CCD diffractometer'
_diffrn_measurement_method '\w rotation with narrow frames'
_diffrn_radiation_monochromator 'silicon 111'
_diffrn_radiation_source 'Advanced Light Source station 11.3.1'
_diffrn_radiation_type synchrotron
_diffrn_radiation_wavelength 0.77490
_diffrn_reflns_av_R_equivalents 0.0766
_diffrn_reflns_av_sigmaI/netI 0.0628
_diffrn_reflns_limit_h_max 21
_diffrn_reflns_limit_h_min -24
_diffrn_reflns_limit_k_max 31
_diffrn_reflns_limit_k_min -34
_diffrn_reflns_limit_l_max 66
_diffrn_reflns_limit_l_min -66
_diffrn_reflns_number 39692
_diffrn_reflns_theta_full 28.98
_diffrn_reflns_theta_max 28.98
_diffrn_reflns_theta_min 2.69
_exptl_absorpt_coefficient_mu 1.346
_exptl_absorpt_correction_T_max 0.8771
_exptl_absorpt_correction_T_min 0.7746
_exptl_absorpt_correction_type multi-scan
_exptl_absorpt_process_details 'SADABS 2004 Bruker AXS, Madison, WI'
_exptl_crystal_colour Yellow
_exptl_crystal_density_diffrn 1.454
_exptl_crystal_density_method 'not measured'
_exptl_crystal_description Block
_exptl_crystal_F_000 13360
_exptl_crystal_size_max 0.20
_exptl_crystal_size_mid 0.10
_exptl_crystal_size_min 0.10
_refine_diff_density_max 1.094
_refine_diff_density_min -0.709
_refine_diff_density_rms 0.103
_refine_ls_extinction_method none
_refine_ls_goodness_of_fit_ref 1.040
_refine_ls_hydrogen_treatment constr
_refine_ls_matrix_type full
_refine_ls_number_parameters 534
_refine_ls_number_reflns 7504
_refine_ls_number_restraints 131
_refine_ls_restrained_S_all 1.046
_refine_ls_R_factor_all 0.0848
_refine_ls_R_factor_gt 0.0630
_refine_ls_shift/su_max 0.001
_refine_ls_shift/su_mean 0.000
_refine_ls_structure_factor_coef Fsqd
_refine_ls_weighting_details 'calc w=1/[\s^2^(Fo^2^)+(0.1034P)^2^+217.5138P] where P=(Fo^2^+2Fc^2^)/3'
_refine_ls_weighting_scheme calc
_refine_ls_wR_factor_gt 0.1806
_refine_ls_wR_factor_ref 0.2007
_reflns_number_gt 5462
_reflns_number_total 7504
_reflns_threshold_expression >2sigma(I)
_cod_data_source_file c002247k.txt
_cod_data_source_block Ni8PgC2MeCNPy
_cod_depositor_comments
;
The following automatic conversions were performed:
'_symmetry_cell_setting' value 'Orthorhombic' changed to 'orthorhombic'
according to '/home/saulius/struct/CIF-dictionaries/cif_core.dic'
dictionary named 'cif_core.dic' version 2.4.1 from 2010-06-29.

Automatic conversion script
Id: cif_fix_enum 1527 2010-12-29 10:47:43Z saulius 
;
_cod_original_cell_volume 29320(2)
_cod_original_sg_symbol_H-M Fddd
_cod_database_code 7105599

loop_
_symmetry_equiv_pos_as_xyz
'x, y, z'
'-x+1/4, -y+1/4, z'
'x, -y+1/4, -z+1/4'
'-x+1/4, y, -z+1/4'
'x, y+1/2, z+1/2'
'-x+1/4, -y+3/4, z+1/2'
'x, -y+3/4, -z+3/4'
'-x+1/4, y+1/2, -z+3/4'
'x+1/2, y, z+1/2'
'-x+3/4, -y+1/4, z+1/2'
'x+1/2, -y+1/4, -z+3/4'
'-x+3/4, y, -z+3/4'
'x+1/2, y+1/2, z'
'-x+3/4, -y+3/4, z'
'x+1/2, -y+3/4, -z+1/4'
'-x+3/4, y+1/2, -z+1/4'
'-x, -y, -z'
'x-1/4, y-1/4, -z'
'-x, y-1/4, z-1/4'
'x-1/4, -y, z-1/4'
'-x, -y+1/2, -z+1/2'
'x-1/4, y+1/4, -z+1/2'
'-x, y+1/4, z+1/4'
'x-1/4, -y+1/2, z+1/4'
'-x+1/2, -y, -z+1/2'
'x+1/4, y-1/4, -z+1/2'
'-x+1/2, y-1/4, z+1/4'
'x+1/4, -y, z+1/4'
'-x+1/2, -y+1/2, -z'
'x+1/4, y+1/4, -z'
'-x+1/2, y+1/4, z-1/4'
'x+1/4, -y+1/2, z-1/4'

loop_
_atom_site_label
_atom_site_type_symbol
_atom_site_fract_x
_atom_site_fract_y
_atom_site_fract_z
_atom_site_U_iso_or_equiv
_atom_site_adp_type
_atom_site_occupancy
_atom_site_symmetry_multiplicity
_atom_site_calc_flag
_atom_site_refinement_flags
_atom_site_disorder_assembly
_atom_site_disorder_group
Ni1 Ni 0.6250 0.30925(3) 0.1250 0.0346(2) Uani 1 2 d S . .
O1 O 0.71945(15) 0.22177(11) 0.19153(5) 0.0362(7) Uani 1 1 d . . .
C1 C 0.8185(2) 0.20494(16) 0.16566(8) 0.0372(9) Uani 1 1 d . . .
Ni2 Ni 0.62604(3) 0.00370(2) 0.187525(10) 0.03459(18) Uani 1 1 d . . .
O2 O 0.65750(15) 0.26652(10) 0.15441(5) 0.0349(6) Uani 1 1 d . . .
C2 C 0.7548(2) 0.22573(15) 0.16967(7) 0.0364(9) Uani 1 1 d . . .
Ni3 Ni 0.6250 0.1250 0.210959(14) 0.0348(2) Uani 1 2 d S . .
H100 H 0.721(4) 0.286(3) 0.0989(5) 0.10(3) Uiso 1 1 d D . .
H101 H 0.729(4) 0.1709(13) 0.2047(12) 0.09(3) Uiso 1 1 d D . .
O3 O 0.72411(16) 0.29567(11) 0.11330(6) 0.0377(7) Uani 1 1 d D . .
C3 C 0.7224(2) 0.25262(15) 0.15114(8) 0.0351(9) Uani 1 1 d . . .
O4 O 0.72404(15) -0.01241(11) 0.17894(5) 0.0375(7) Uani 1 1 d . . .
C4 C 0.7570(2) 0.26409(15) 0.12917(8) 0.0359(9) Uani 1 1 d . . .
O5 O 0.66901(15) 0.05788(11) 0.20679(5) 0.0367(7) Uani 1 1 d . C .
C5 C 0.8199(2) 0.24352(16) 0.12420(8) 0.0389(10) Uani 1 1 d . . .
O6 O 0.72488(16) 0.14437(11) 0.21144(5) 0.0376(7) Uani 1 1 d D C .
C6 C 0.8486(2) 0.21364(15) 0.14246(8) 0.0373(10) Uani 1 1 d . . .
H6 H 0.8907 0.1985 0.1389 0.045 Uiso 1 1 calc R . .
C7 C 0.8520(3) -0.00010(17) 0.15157(9) 0.0427(11) Uani 1 1 d . . .
H7 H 0.8354 -0.0320 0.1579 0.051 Uiso 1 1 calc R . .
C8 C 0.8223(2) 0.03805(16) 0.16924(8) 0.0377(10) Uani 1 1 d . . .
C9 C 0.7606(2) 0.02932(15) 0.18151(8) 0.0356(9) Uani 1 1 d . C .
C10 C 0.7311(2) 0.06539(15) 0.19606(7) 0.0359(9) Uani 1 1 d . . .
C11 C 0.7608(2) 0.11090(16) 0.19774(8) 0.0367(9) Uani 1 1 d . C .
C12 C 0.8207(2) 0.12154(16) 0.18525(8) 0.0379(10) Uani 1 1 d . . .
C13 C 0.8505(2) 0.08386(16) 0.17138(8) 0.0385(10) Uani 1 1 d . C .
H13 H 0.8920 0.0901 0.1630 0.046 Uiso 1 1 calc R . .
C14 C 0.8502(2) 0.17236(17) 0.18578(9) 0.0424(10) Uani 1 1 d . C .
H14 H 0.8364 0.1865 0.2022 0.051 Uiso 1 1 calc R . .
C15 C 0.9279(3) -0.0030(2) 0.15225(10) 0.0563(13) Uani 1 1 d . . .
H15A H 0.9430 -0.0070 0.1697 0.068 Uiso 1 1 calc R . .
H15B H 0.9472 0.0276 0.1458 0.068 Uiso 1 1 calc R . .
C16 C 0.9542(3) -0.0454(2) 0.13651(12) 0.0676(17) Uani 1 1 d . . .
H16A H 0.9321 -0.0753 0.1419 0.101 Uiso 1 1 calc R . .
H16B H 1.0033 -0.0483 0.1387 0.101 Uiso 1 1 calc R . .
H16C H 0.9439 -0.0395 0.1189 0.101 Uiso 1 1 calc R . .
C17 C 0.9277(3) 0.1715(2) 0.18595(11) 0.0573(13) Uani 1 1 d . . .
H17A H 0.9431 0.1471 0.1982 0.069 Uiso 1 1 calc R C .
H17B H 0.9439 0.1613 0.1693 0.069 Uiso 1 1 calc R . .
C18 C 0.9589(3) 0.2194(2) 0.19232(15) 0.078(2) Uani 1 1 d . C .
H18A H 0.9478 0.2429 0.1793 0.117 Uiso 1 1 calc R . .
H18B H 1.0082 0.2158 0.1934 0.117 Uiso 1 1 calc R . .
H18C H 0.9411 0.2307 0.2083 0.117 Uiso 1 1 calc R . .
N19 N 0.6132(2) 0.36474(13) 0.09864(7) 0.0383(8) Uani 1 1 d D . .
C20 C 0.5538(3) 0.38439(17) 0.09443(9) 0.0486(12) Uani 1 1 d D . .
H20 H 0.5161 0.3736 0.1039 0.058 Uiso 1 1 calc R . .
C21 C 0.5436(3) 0.4200(2) 0.07680(11) 0.0601(14) Uani 1 1 d D . .
H21 H 0.4996 0.4331 0.0743 0.072 Uiso 1 1 calc R . .
C22 C 0.5968(3) 0.4363(2) 0.06305(10) 0.0605(14) Uani 1 1 d D . .
H22 H 0.5905 0.4609 0.0509 0.073 Uiso 1 1 calc R . .
C23 C 0.6589(3) 0.41689(18) 0.06691(9) 0.0514(12) Uani 1 1 d D . .
H23 H 0.6969 0.4278 0.0576 0.062 Uiso 1 1 calc R . .
C24 C 0.6659(3) 0.38078(17) 0.08464(9) 0.0474(12) Uani 1 1 d D . .
H24 H 0.7093 0.3667 0.0871 0.057 Uiso 1 1 calc R . .
N25 N 0.6170(2) -0.04819(15) 0.21374(7) 0.0447(10) Uani 1 1 d D . .
C26 C 0.6681(4) -0.0605(3) 0.22857(11) 0.0768(19) Uani 1 1 d D . .
H26 H 0.7091 -0.0425 0.2277 0.092 Uiso 1 1 calc R . .
C27 C 0.6637(5) -0.0990(3) 0.24543(13) 0.091(2) Uani 1 1 d D . .
H27 H 0.7018 -0.1081 0.2552 0.109 Uiso 1 1 calc R . .
C28 C 0.6041(5) -0.1230(3) 0.24760(14) 0.092(3) Uani 1 1 d D . .
H28 H 0.5998 -0.1490 0.2591 0.111 Uiso 1 1 calc R . .
C29 C 0.5515(4) -0.1097(2) 0.23343(12) 0.0777(19) Uani 1 1 d D . .
H29 H 0.5089 -0.1253 0.2353 0.093 Uiso 1 1 calc R . .
C30 C 0.5595(3) -0.07320(19) 0.21617(10) 0.0571(14) Uani 1 1 d D . .
H30 H 0.5226 -0.0655 0.2055 0.068 Uiso 1 1 calc R . .
N31 N 0.6250 0.1250 0.24970(10) 0.0441(13) Uani 1 2 d SU . .
C32 C 0.6049(8) 0.1635(8) 0.2628(4) 0.058(3) Uani 0.50 1 d PU A 2
H32 H 0.5893 0.1908 0.2537 0.070 Uiso 0.50 1 calc PR A 2
C33 C 0.6051(8) 0.1667(7) 0.2885(3) 0.064(3) Uani 0.50 1 d PU A 2
H33 H 0.5925 0.1955 0.2969 0.077 Uiso 0.50 1 calc PR A 2
C34 C 0.6250 0.1250 0.30129(15) 0.075(2) Uani 1 2 d SU . .
H34 H 0.6250 0.1250 0.3190 0.089 Uiso 1 2 calc SR A 1
C35 C 0.5833(8) 0.1548(7) 0.2624(4) 0.058(3) Uani 0.50 1 d PU A 1
H35 H 0.5553 0.1765 0.2534 0.069 Uiso 0.50 1 calc PR A 1
C36 C 0.5802(8) 0.1547(7) 0.2884(3) 0.067(3) Uani 0.50 1 d PU A 1
H36 H 0.5484 0.1743 0.2971 0.081 Uiso 0.50 1 calc PR A 1
N37 N 0.4755(5) 0.2360(3) -0.00635(18) 0.136(3) Uiso 1 1 d DU . .
C38 C 0.5196(6) 0.2595(4) -0.0246(2) 0.144(4) Uiso 1 1 d DU . .
H38 H 0.5659 0.2511 -0.0266 0.173 Uiso 1 1 calc R . .
C39 C 0.4886(5) 0.2949(4) -0.03861(19) 0.119(3) Uiso 1 1 d DU . .
H39 H 0.5129 0.3099 -0.0518 0.143 Uiso 1 1 calc R . .
C40 C 0.4270(6) 0.3078(4) -0.0341(2) 0.137(3) Uiso 1 1 d DU . .
H40 H 0.4079 0.3330 -0.0439 0.164 Uiso 1 1 calc R . .
C41 C 0.3891(6) 0.2876(5) -0.0166(2) 0.150(4) Uiso 1 1 d DU . .
H41 H 0.3445 0.2985 -0.0131 0.180 Uiso 1 1 calc R . .
C42 C 0.4163(6) 0.2526(4) -0.0046(2) 0.127(3) Uiso 1 1 d DU . .
H42 H 0.3879 0.2371 0.0072 0.152 Uiso 1 1 calc R . .
N43 N 0.3750 0.3750 0.08753(14) 0.0628(18) Uani 1 2 d S . .
C44 C 0.3914(3) 0.33427(19) 0.07472(11) 0.0561(13) Uani 1 1 d . . .
H44 H 0.4038 0.3057 0.0834 0.067 Uiso 1 1 calc R . .
C45 C 0.3898(3) 0.3350(2) 0.04917(13) 0.0687(17) Uani 1 1 d . . .
H45 H 0.3995 0.3063 0.0402 0.082 Uiso 1 1 calc R . .
C46 C 0.3750 0.3750 0.03689(17) 0.069(2) Uani 1 2 d S . .
H46 H 0.3750 0.3750 0.0192 0.083 Uiso 1 2 calc SR . .
N47 N 1.1032(10) 0.2025(7) 0.0998(4) 0.087(5) Uani 0.25 1 d PDU B -1
C48 C 1.0605(10) 0.1640(8) 0.1024(5) 0.084(5) Uani 0.25 1 d PDU B -1
H48 H 1.0435 0.1479 0.0880 0.101 Uiso 0.25 1 calc PR B -1
C49 C 1.0423(10) 0.1487(8) 0.1252(5) 0.079(5) Uani 0.25 1 d PDU B -1
H49 H 1.0125 0.1220 0.1271 0.095 Uiso 0.25 1 calc PR B -1
C50 C 1.0669(11) 0.1718(8) 0.1453(5) 0.091(5) Uani 0.25 1 d PDU B -1
H50 H 1.0543 0.1607 0.1614 0.110 Uiso 0.25 1 calc PR B -1
C51 C 1.1086(12) 0.2097(8) 0.1435(4) 0.085(5) Uani 0.25 1 d PDU B -1
H51 H 1.1252 0.2259 0.1578 0.102 Uiso 0.25 1 calc PR B -1
C52 C 1.1260(13) 0.2241(7) 0.1199(4) 0.077(5) Uani 0.25 1 d PDU B -1
H52 H 1.1559 0.2508 0.1181 0.093 Uiso 0.25 1 calc PR B -1
N53 N 0.628(3) 0.1235(11) 0.16939(16) 0.063(4) Uani 0.50 1 d P C -1
C54 C 0.6724(5) 0.1262(3) 0.15231(17) 0.0377(19) Uani 0.50 1 d P C -1
C55 C 0.7184(5) 0.1229(5) 0.13150(14) 0.046(2) Uani 0.50 1 d P C -1
H55A H 0.7631 0.1128 0.1374 0.068 Uiso 0.50 1 calc PR C -1
H55B H 0.7220 0.1545 0.1234 0.068 Uiso 0.50 1 calc PR C -1
H55C H 0.7012 0.0991 0.1195 0.068 Uiso 0.50 1 calc PR C -1

loop_
_atom_site_aniso_label
_atom_site_aniso_U_11
_atom_site_aniso_U_22
_atom_site_aniso_U_33
_atom_site_aniso_U_23
_atom_site_aniso_U_13
_atom_site_aniso_U_12
Ni1 0.0443(5) 0.0316(4) 0.0278(4) 0.000 0.0041(3) 0.000
O1 0.0408(17) 0.0380(16) 0.0298(15) -0.0051(12) 0.0025(12) 0.0055(13)
C1 0.041(2) 0.034(2) 0.037(2) -0.0091(17) 0.0010(18) -0.0020(18)
Ni2 0.0425(3) 0.0346(3) 0.0266(3) 0.0009(2) -0.0037(2) 0.0065(2)
O2 0.0396(16) 0.0354(15) 0.0297(14) -0.0006(11) 0.0042(12) 0.0040(13)
C2 0.042(2) 0.038(2) 0.029(2) -0.0082(17) 0.0025(17) -0.0035(19)
Ni3 0.0418(5) 0.0368(4) 0.0259(4) 0.000 0.000 0.0088(3)
O3 0.0463(18) 0.0369(16) 0.0298(16) -0.0025(13) 0.0033(13) -0.0041(13)
C3 0.041(2) 0.033(2) 0.031(2) -0.0068(16) 0.0015(17) -0.0013(18)
O4 0.0442(17) 0.0361(16) 0.0323(15) -0.0027(12) -0.0029(13) 0.0079(13)
C4 0.043(2) 0.032(2) 0.032(2) -0.0034(16) -0.0017(18) -0.0026(18)
O5 0.0415(17) 0.0401(16) 0.0285(14) -0.0019(12) -0.0021(12) 0.0075(13)
C5 0.040(2) 0.041(2) 0.036(2) -0.0121(18) 0.0039(18) -0.0085(19)
O6 0.0466(18) 0.0364(17) 0.0297(15) -0.0049(12) 0.0003(13) 0.0090(14)
C6 0.036(2) 0.036(2) 0.039(2) -0.0130(18) -0.0014(18) -0.0022(18)
C7 0.048(3) 0.042(2) 0.038(2) -0.0119(19) -0.005(2) 0.014(2)
C8 0.042(2) 0.042(2) 0.029(2) -0.0052(17) -0.0058(17) 0.0101(19)
C9 0.039(2) 0.037(2) 0.030(2) 0.0011(17) -0.0062(17) 0.0082(18)
C10 0.042(2) 0.040(2) 0.0253(19) -0.0029(16) -0.0061(17) 0.0092(19)
C11 0.041(2) 0.042(2) 0.028(2) -0.0062(17) -0.0042(17) 0.0098(19)
C12 0.039(2) 0.044(2) 0.031(2) -0.0035(18) -0.0049(17) 0.0050(19)
C13 0.039(2) 0.045(2) 0.032(2) -0.0052(18) -0.0048(18) 0.005(2)
C14 0.042(2) 0.043(2) 0.041(2) -0.0113(19) -0.005(2) 0.003(2)
C15 0.057(3) 0.061(3) 0.050(3) -0.007(2) -0.002(2) 0.010(3)
C16 0.066(4) 0.076(4) 0.061(4) -0.011(3) -0.007(3) 0.026(3)
C17 0.055(3) 0.059(3) 0.059(3) -0.005(3) -0.005(3) 0.003(3)
C18 0.064(4) 0.059(4) 0.112(6) -0.003(4) -0.022(4) -0.007(3)
N19 0.051(2) 0.0317(18) 0.0325(18) -0.0026(14) 0.0014(16) -0.0030(16)
C20 0.058(3) 0.041(3) 0.046(3) 0.010(2) 0.010(2) 0.003(2)
C21 0.064(4) 0.055(3) 0.061(3) 0.022(3) 0.002(3) 0.008(3)
C22 0.081(4) 0.050(3) 0.051(3) 0.019(2) 0.001(3) 0.001(3)
C23 0.063(3) 0.050(3) 0.041(3) 0.008(2) 0.003(2) -0.011(3)
C24 0.058(3) 0.043(3) 0.041(2) 0.003(2) 0.002(2) -0.012(2)
N25 0.061(3) 0.045(2) 0.0286(18) 0.0037(16) -0.0023(17) 0.0135(19)
C26 0.086(5) 0.098(5) 0.047(3) 0.024(3) -0.017(3) 0.007(4)
C27 0.112(6) 0.106(6) 0.054(4) 0.026(4) -0.015(4) 0.024(5)
C28 0.123(7) 0.090(5) 0.065(4) 0.041(4) 0.015(4) 0.014(5)
C29 0.109(6) 0.063(4) 0.061(4) 0.021(3) 0.009(4) -0.004(4)
C30 0.077(4) 0.044(3) 0.050(3) 0.010(2) 0.000(3) 0.000(3)
N31 0.046(3) 0.058(3) 0.029(2) 0.000 0.000 0.013(3)
C32 0.071(6) 0.070(6) 0.034(4) -0.005(4) -0.004(5) 0.022(5)
C33 0.076(7) 0.079(6) 0.037(4) -0.010(4) -0.002(5) 0.021(5)
C34 0.088(6) 0.100(6) 0.036(3) 0.000 0.000 0.034(5)
C35 0.066(6) 0.073(6) 0.035(4) 0.002(4) 0.003(5) 0.031(5)
C36 0.079(7) 0.086(6) 0.037(4) -0.002(4) 0.008(5) 0.035(5)
N43 0.066(4) 0.052(4) 0.070(5) 0.000 0.000 -0.005(3)
C44 0.058(3) 0.039(3) 0.072(4) -0.004(2) -0.003(3) 0.002(2)
C45 0.079(4) 0.057(4) 0.070(4) -0.018(3) 0.005(3) 0.001(3)
C46 0.085(6) 0.075(6) 0.047(4) 0.000 0.000 -0.005(5)
N47 0.074(9) 0.077(9) 0.111(12) 0.017(9) -0.023(9) -0.013(8)
C48 0.062(9) 0.085(10) 0.105(12) 0.006(9) -0.025(9) -0.010(8)
C49 0.047(9) 0.088(10) 0.102(12) -0.006(9) -0.002(9) 0.004(8)
C50 0.071(10) 0.097(10) 0.107(12) -0.009(10) 0.018(9) 0.018(8)
C51 0.074(10) 0.074(10) 0.108(13) -0.012(9) 0.000(10) 0.019(9)
C52 0.070(9) 0.060(8) 0.102(13) 0.005(9) -0.011(10) 0.004(9)
N53 0.092(8) 0.057(6) 0.041(4) -0.032(9) -0.015(12) 0.042(5)
C54 0.044(5) 0.032(4) 0.037(5) -0.005(4) -0.011(4) 0.006(4)
C55 0.054(5) 0.054(6) 0.028(6) -0.006(7) -0.001(3) 0.002(5)

loop_
_atom_type_symbol
_atom_type_description
_atom_type_scat_dispersion_real
_atom_type_scat_dispersion_imag
_atom_type_scat_source
C C 0.0033 0.0016 'International Tables Vol C Tables 4.2.6.8 and 6.1.1.4'
H H 0.0000 0.0000 'International Tables Vol C Tables 4.2.6.8 and 6.1.1.4'
N N 0.0061 0.0033 'International Tables Vol C Tables 4.2.6.8 and 6.1.1.4'
O O 0.0106 0.0060 'International Tables Vol C Tables 4.2.6.8 and 6.1.1.4'
Ni Ni 0.1906 1.3024 'International Tables Vol C Tables 4.2.6.8 and 6.1.1.4'

loop_
_geom_angle_atom_site_label_1
_geom_angle_atom_site_label_2
_geom_angle_atom_site_label_3
_geom_angle
_geom_angle_site_symmetry_1
_geom_angle_site_symmetry_3
_geom_angle_publ_flag
O2 Ni1 O2 110.44(16) 4_655 . ?
O2 Ni1 O3 80.57(12) 4_655 4_655 ?
O2 Ni1 O3 87.63(12) . 4_655 ?
O2 Ni1 O3 87.63(12) 4_655 . ?
O2 Ni1 O3 80.57(12) . . ?
O3 Ni1 O3 159.27(17) 4_655 . ?
O2 Ni1 N19 164.47(13) 4_655 4_655 ?
O2 Ni1 N19 82.56(12) . 4_655 ?
O3 Ni1 N19 91.90(14) 4_655 4_655 ?
O3 Ni1 N19 103.30(14) . 4_655 ?
O2 Ni1 N19 82.56(12) 4_655 . ?
O2 Ni1 N19 164.47(13) . . ?
O3 Ni1 N19 103.30(14) 4_655 . ?
O3 Ni1 N19 91.90(14) . . ?
N19 Ni1 N19 86.04(19) 4_655 . ?
C2 O1 Ni2 111.0(3) . 2_655 ?
C2 C1 C6 116.6(4) . . ?
C2 C1 C14 119.9(4) . . ?
C6 C1 C14 123.4(4) . . ?
O2 Ni2 O5 144.59(12) 2_655 . ?
O2 Ni2 O1 82.98(12) 2_655 2_655 ?
O5 Ni2 O1 95.10(12) . 2_655 ?
O2 Ni2 N25 113.29(15) 2_655 . ?
O5 Ni2 N25 102.11(15) . . ?
O1 Ni2 N25 94.77(14) 2_655 . ?
O2 Ni2 O4 93.04(12) 2_655 . ?
O5 Ni2 O4 83.02(12) . . ?
O1 Ni2 O4 170.34(12) 2_655 . ?
N25 Ni2 O4 94.89(14) . . ?
C3 O2 Ni2 110.7(3) . 2_655 ?
C3 O2 Ni1 111.0(2) . . ?
Ni2 O2 Ni1 137.87(16) 2_655 . ?
O1 C2 C3 114.7(4) . . ?
O1 C2 C1 123.8(4) . . ?
C3 C2 C1 121.4(4) . . ?
O6 Ni3 O6 178.54(17) . 2_655 ?
O6 Ni3 O5 99.89(12) . 2_655 ?
O6 Ni3 O5 80.28(12) 2_655 2_655 ?
O6 Ni3 O5 80.28(12) . . ?
O6 Ni3 O5 99.89(12) 2_655 . ?
O5 Ni3 O5 167.56(16) 2_655 . ?
O6 Ni3 N31 89.27(8) . . ?
O6 Ni3 N31 89.27(8) 2_655 . ?
O5 Ni3 N31 96.22(8) 2_655 . ?
O5 Ni3 N31 96.22(8) . . ?
O6 Ni3 N53 92.1(12) . 2_655 ?
O6 Ni3 N53 89.3(12) 2_655 2_655 ?
O5 Ni3 N53 82.1(9) 2_655 2_655 ?
O5 Ni3 N53 85.4(9) . 2_655 ?
N31 Ni3 N53 178.0(12) . 2_655 ?
O6 Ni3 N53 89.3(12) . . ?
O6 Ni3 N53 92.1(12) 2_655 . ?
O5 Ni3 N53 85.4(9) 2_655 . ?
O5 Ni3 N53 82.1(9) . . ?
N31 Ni3 N53 178.0(12) . . ?
N53 Ni3 N53 4(2) 2_655 . ?
C4 O3 Ni1 111.6(3) . . ?
C4 O3 H100 114(6) . . ?
Ni1 O3 H100 106(6) . . ?
O2 C3 C2 119.6(4) . . ?
O2 C3 C4 120.5(4) . . ?
C2 C3 C4 119.8(4) . . ?
C9 O4 Ni2 107.1(2) . . ?
O3 C4 C5 124.0(4) . . ?
O3 C4 C3 115.7(4) . . ?
C5 C4 C3 120.3(4) . . ?
C10 O5 Ni2 105.9(2) . . ?
C10 O5 Ni3 106.6(2) . . ?
Ni2 O5 Ni3 123.36(15) . . ?
C4 C5 C6 117.9(4) . . ?
C4 C5 C7 119.6(4) . 3 ?
C6 C5 C7 122.2(4) . 3 ?
C11 O6 Ni3 108.3(3) . . ?
C11 O6 H101 109(5) . . ?
Ni3 O6 H101 108(5) . . ?
C1 C6 C5 123.4(4) . . ?
C1 C6 H6 118.3 . . ?
C5 C6 H6 118.3 . . ?
C15 C7 C5 116.2(4) . 3 ?
C15 C7 C8 113.8(4) . . ?
C5 C7 C8 108.5(3) 3 . ?
C15 C7 H7 105.8 . . ?
C5 C7 H7 105.8 3 . ?
C8 C7 H7 105.8 . . ?
C13 C8 C9 117.7(4) . . ?
C13 C8 C7 121.7(4) . . ?
C9 C8 C7 120.2(4) . . ?
O4 C9 C10 116.1(4) . . ?
O4 C9 C8 123.7(4) . . ?
C10 C9 C8 120.1(4) . . ?
O5 C10 C11 119.2(4) . . ?
O5 C10 C9 120.0(4) . . ?
C11 C10 C9 120.5(4) . . ?
O6 C11 C12 123.5(4) . . ?
O6 C11 C10 115.1(4) . . ?
C12 C11 C10 121.3(4) . . ?
C11 C12 C13 116.9(4) . . ?
C11 C12 C14 120.8(4) . . ?
C13 C12 C14 122.3(4) . . ?
C8 C13 C12 123.5(4) . . ?
C8 C13 H13 118.2 . . ?
C12 C13 H13 118.2 . . ?
C12 C14 C17 111.6(4) . . ?
C12 C14 C1 111.8(4) . . ?
C17 C14 C1 114.9(4) . . ?
C12 C14 H14 105.9 . . ?
C17 C14 H14 105.9 . . ?
C1 C14 H14 105.9 . . ?
C7 C15 C16 111.4(5) . . ?
C7 C15 H15A 109.3 . . ?
C16 C15 H15A 109.3 . . ?
C7 C15 H15B 109.3 . . ?
C16 C15 H15B 109.3 . . ?
H15A C15 H15B 108.0 . . ?
C15 C16 H16A 109.5 . . ?
C15 C16 H16B 109.5 . . ?
H16A C16 H16B 109.5 . . ?
C15 C16 H16C 109.5 . . ?
H16A C16 H16C 109.5 . . ?
H16B C16 H16C 109.5 . . ?
C18 C17 C14 113.4(5) . . ?
C18 C17 H17A 108.9 . . ?
C14 C17 H17A 108.9 . . ?
C18 C17 H17B 108.9 . . ?
C14 C17 H17B 108.9 . . ?
H17A C17 H17B 107.7 . . ?
C17 C18 H18A 109.5 . . ?
C17 C18 H18B 109.5 . . ?
H18A C18 H18B 109.5 . . ?
C17 C18 H18C 109.5 . . ?
H18A C18 H18C 109.5 . . ?
H18B C18 H18C 109.5 . . ?
C20 N19 C24 117.0(4) . . ?
C20 N19 Ni1 121.2(3) . . ?
C24 N19 Ni1 121.7(3) . . ?
N19 C20 C21 123.0(5) . . ?
N19 C20 H20 118.5 . . ?
C21 C20 H20 118.5 . . ?
C22 C21 C20 119.6(5) . . ?
C22 C21 H21 120.2 . . ?
C20 C21 H21 120.2 . . ?
C23 C22 C21 119.0(5) . . ?
C23 C22 H22 120.5 . . ?
C21 C22 H22 120.5 . . ?
C22 C23 C24 118.8(5) . . ?
C22 C23 H23 120.6 . . ?
C24 C23 H23 120.6 . . ?
N19 C24 C23 122.5(5) . . ?
N19 C24 H24 118.7 . . ?
C23 C24 H24 118.7 . . ?
C26 N25 C30 117.0(5) . . ?
C26 N25 Ni2 122.2(4) . . ?
C30 N25 Ni2 120.8(3) . . ?
N25 C26 C27 122.3(7) . . ?
N25 C26 H26 118.9 . . ?
C27 C26 H26 118.9 . . ?
C28 C27 C26 118.8(7) . . ?
C28 C27 H27 120.6 . . ?
C26 C27 H27 120.6 . . ?
C29 C28 C27 119.3(6) . . ?
C29 C28 H28 120.3 . . ?
C27 C28 H28 120.3 . . ?
C28 C29 C30 119.5(7) . . ?
C28 C29 H29 120.2 . . ?
C30 C29 H29 120.2 . . ?
N25 C30 C29 122.9(6) . . ?
N25 C30 H30 118.6 . . ?
C29 C30 H30 118.6 . . ?
C32 N31 C32 116.5(19) . 2_655 ?
C32 N31 C35 21.0(11) . . ?
C32 N31 C35 113.7(7) 2_655 . ?
C32 N31 C35 113.7(7) . 2_655 ?
C32 N31 C35 21.0(11) 2_655 2_655 ?
C35 N31 C35 119.3(18) . 2_655 ?
C32 N31 Ni3 121.8(10) . . ?
C32 N31 Ni3 121.8(10) 2_655 . ?
C35 N31 Ni3 120.4(9) . . ?
C35 N31 Ni3 120.4(9) 2_655 . ?
N31 C32 C33 125.2(16) . . ?
N31 C32 H32 117.4 . . ?
C33 C32 H32 117.4 . . ?
C32 C33 C34 115.9(14) . . ?
C32 C33 H33 122.1 . . ?
C34 C33 H33 122.1 . . ?
C36 C34 C36 120.5(15) . 2_655 ?
C36 C34 C33 24.6(9) . . ?
C36 C34 C33 115.0(8) 2_655 . ?
C36 C34 C33 115.0(8) . 2_655 ?
C36 C34 C33 24.6(9) 2_655 2_655 ?
C33 C34 C33 121.2(16) . 2_655 ?
C36 C34 H34 119.7 . . ?
C36 C34 H34 119.7 2_655 . ?
C33 C34 H34 119.4 . . ?
C33 C34 H34 119.4 2_655 . ?
N31 C35 C36 122.0(15) . . ?
N31 C35 H35 119.0 . . ?
C36 C35 H35 119.0 . . ?
C34 C36 C35 118.0(13) . . ?
C34 C36 H36 121.0 . . ?
C35 C36 H36 121.0 . . ?
C42 N37 C38 116.1(10) . . ?
C39 C38 N37 114.6(10) . . ?
C39 C38 H38 122.7 . . ?
N37 C38 H38 122.7 . . ?
C40 C39 C38 120.9(11) . . ?
C40 C39 H39 119.5 . . ?
C38 C39 H39 119.5 . . ?
C39 C40 C41 123.2(12) . . ?
C39 C40 H40 118.4 . . ?
C41 C40 H40 118.4 . . ?
C42 C41 C40 116.0(12) . . ?
C42 C41 H41 122.0 . . ?
C40 C41 H41 122.0 . . ?
N37 C42 C41 128.9(12) . . ?
N37 C42 H42 115.5 . . ?
C41 C42 H42 115.5 . . ?
C44 N43 C44 119.3(8) 14 . ?
N43 C44 C45 119.2(6) . . ?
N43 C44 H44 120.4 . . ?
C45 C44 H44 120.4 . . ?
C46 C45 C44 121.1(6) . . ?
C46 C45 H45 119.5 . . ?
C44 C45 H45 119.5 . . ?
C45 C46 C45 120.2(9) 14 . ?
C45 C46 H46 119.9 14 . ?
C45 C46 H46 119.9 . . ?
C52 N47 C48 118.8(19) . . ?
C49 C48 N47 120.1(19) . . ?
C49 C48 H48 119.9 . . ?
N47 C48 H48 119.9 . . ?
C48 C49 C50 119(2) . . ?
C48 C49 H49 120.5 . . ?
C50 C49 H49 120.5 . . ?
C51 C50 C49 122(2) . . ?
C51 C50 H50 118.8 . . ?
C49 C50 H50 118.8 . . ?
C50 C51 C52 117(2) . . ?
C50 C51 H51 121.6 . . ?
C52 C51 H51 121.6 . . ?
N47 C52 C51 123(2) . . ?
N47 C52 H52 118.6 . . ?
C51 C52 H52 118.6 . . ?
C54 N53 Ni3 138(3) . . ?
N53 C54 C55 171.8(16) . . ?

loop_
_geom_bond_atom_site_label_1
_geom_bond_atom_site_label_2
_geom_bond_distance
_geom_bond_site_symmetry_2
_geom_bond_publ_flag
Ni1 O2 2.073(3) 4_655 ?
Ni1 O2 2.073(3) . ?
Ni1 O3 2.089(3) 4_655 ?
Ni1 O3 2.089(3) . ?
Ni1 N19 2.101(4) 4_655 ?
Ni1 N19 2.101(4) . ?
O1 C2 1.369(5) . ?
O1 Ni2 2.016(3) 2_655 ?
C1 C2 1.399(6) . ?
C1 C6 1.401(6) . ?
C1 C14 1.540(7) . ?
Ni2 O2 1.977(3) 2_655 ?
Ni2 O5 2.009(3) . ?
Ni2 O1 2.016(3) 2_655 ?
Ni2 N25 2.018(4) . ?
Ni2 O4 2.039(3) . ?
O2 C3 1.350(5) . ?
O2 Ni2 1.977(3) 2_655 ?
C2 C3 1.397(6) . ?
Ni3 O6 2.044(3) . ?
Ni3 O6 2.044(3) 2_655 ?
Ni3 O5 2.063(3) 2_655 ?
Ni3 O5 2.063(3) . ?
Ni3 N31 2.079(5) . ?
Ni3 N53 2.231(9) 2_655 ?
Ni3 N53 2.231(9) . ?
O3 C4 1.382(5) . ?
O3 H100 0.822(10) . ?
C3 C4 1.399(6) . ?
O4 C9 1.369(5) . ?
C4 C5 1.392(7) . ?
O5 C10 1.370(5) . ?
C5 C6 1.402(7) . ?
C5 C7 1.532(6) 3 ?
O6 C11 1.379(5) . ?
O6 H101 0.822(10) . ?
C6 H6 0.9500 . ?
C7 C15 1.500(7) . ?
C7 C5 1.532(6) 3 ?
C7 C8 1.536(6) . ?
C7 H7 1.0000 . ?
C8 C13 1.389(6) . ?
C8 C9 1.406(6) . ?
C9 C10 1.395(6) . ?
C10 C11 1.393(6) . ?
C11 C12 1.391(7) . ?
C12 C13 1.409(6) . ?
C12 C14 1.523(6) . ?
C13 H13 0.9500 . ?
C14 C17 1.529(7) . ?
C14 H14 1.0000 . ?
C15 C16 1.536(8) . ?
C15 H15A 0.9900 . ?
C15 H15B 0.9900 . ?
C16 H16A 0.9800 . ?
C16 H16B 0.9800 . ?
C16 H16C 0.9800 . ?
C17 C18 1.502(8) . ?
C17 H17A 0.9900 . ?
C17 H17B 0.9900 . ?
C18 H18A 0.9800 . ?
C18 H18B 0.9800 . ?
C18 H18C 0.9800 . ?
N19 C20 1.313(6) . ?
N19 C24 1.358(6) . ?
C20 C21 1.381(7) . ?
C20 H20 0.9500 . ?
C21 C22 1.361(8) . ?
C21 H21 0.9500 . ?
C22 C23 1.355(8) . ?
C22 H22 0.9500 . ?
C23 C24 1.387(7) . ?
C23 H23 0.9500 . ?
C24 H24 0.9500 . ?
N25 C26 1.329(7) . ?
N25 C30 1.336(7) . ?
C26 C27 1.401(9) . ?
C26 H26 0.9500 . ?
C27 C28 1.356(12) . ?
C27 H27 0.9500 . ?
C28 C29 1.339(11) . ?
C28 H28 0.9500 . ?
C29 C30 1.379(7) . ?
C29 H29 0.9500 . ?
C30 H30 0.9500 . ?
N31 C32 1.34(2) . ?
N31 C32 1.34(2) 2_655 ?
N31 C35 1.350(19) . ?
N31 C35 1.350(19) 2_655 ?
C32 C33 1.38(2) . ?
C32 H32 0.9500 . ?
C33 C34 1.400(19) . ?
C33 H33 0.9500 . ?
C34 C36 1.390(18) . ?
C34 C36 1.390(18) 2_655 ?
C34 C33 1.400(19) 2_655 ?
C34 H34 0.9500 . ?
C35 C36 1.40(2) . ?
C35 H35 0.9500 . ?
C36 H36 0.9500 . ?
N37 C42 1.261(11) . ?
N37 C38 1.462(12) . ?
C38 C39 1.379(12) . ?
C38 H38 0.9500 . ?
C39 C40 1.290(12) . ?
C39 H39 0.9500 . ?
C40 C41 1.327(12) . ?
C40 H40 0.9500 . ?
C41 C42 1.280(12) . ?
C41 H41 0.9500 . ?
C42 H42 0.9500 . ?
N43 C44 1.359(6) 14 ?
N43 C44 1.359(6) . ?
C44 C45 1.371(9) . ?
C44 H44 0.9500 . ?
C45 C46 1.321(8) . ?
C45 H45 0.9500 . ?
C46 C45 1.321(8) 14 ?
C46 H46 0.9500 . ?
N47 C52 1.315(18) . ?
N47 C48 1.368(18) . ?
C48 C49 1.344(19) . ?
C48 H48 0.9500 . ?
C49 C50 1.34(2) . ?
C49 H49 0.9500 . ?
C50 C51 1.34(2) . ?
C50 H50 0.9500 . ?
C51 C52 1.37(2) . ?
C51 H51 0.9500 . ?
C52 H52 0.9500 . ?
N53 C54 1.27(4) . ?
C54 C55 1.441(13) . ?
C55 H55A 0.9800 . ?
C55 H55B 0.9800 . ?
C55 H55C 0.9800 . ?
